data_7125921
loop_
_publ_author_name
'Wilson, Richard E.'
'Carter, Tyler J.'
'Autillo, Matthieu'
'Stegman, Samantha'

_publ_section_title
;
 Thiocyanate complexes of the lanthanides, Am and Cm.
;
_journal_issue 17
_journal_name_full 'Chemical communications (Cambridge, England)'
_journal_page_first 2622
_journal_page_last 2625
_journal_paper_doi 10.1039/c9cc07612c
_journal_volume 56
_journal_year 2020
_chemical_formula_sum 'C39 H0 La N11 O0 S7'
_chemical_formula_weight 985.83
_space_group_crystal_system cubic
_space_group_IT_number 221
_space_group_name_Hall '-P 4 2 3'
_space_group_name_H-M_alt 'P m -3 m'
_audit_creation_method SHELXL-2014/7
_audit_update_record
;
2019-09-26 deposited with the CCDC.	2020-01-13 downloaded from the CCDC.
;
_cell_angle_alpha 90
_cell_angle_beta 90
_cell_angle_gamma 90
_cell_formula_units_Z 1
_cell_length_a 11.4263(5)
_cell_length_b 11.4263(5)
_cell_length_c 11.4263(5)
_cell_measurement_reflns_used 25943
_cell_measurement_temperature 100(2)
_cell_measurement_theta_max 33.08
_cell_measurement_theta_min 1.782
_cell_volume 1491.82(11)
_computing_cell_refinement 'BRUKER APEX III'
_computing_data_collection 'BRUKER APEX III'
_computing_data_reduction 'BRUKER APEX III'
_computing_structure_refinement 'SHELXL-2014/7 (Sheldrick, 2014)'
_computing_structure_solution SHELXS
_diffrn_ambient_temperature 100(2)
_diffrn_measured_fraction_theta_full 1.000
_diffrn_measured_fraction_theta_max 0.986
_diffrn_measurement_device_type 'BRUKER APEX II'
_diffrn_radiation_type MoK\a
_diffrn_radiation_wavelength 0.71073
_diffrn_reflns_av_R_equivalents 0.0454
_diffrn_reflns_av_unetI/netI 0.0097
_diffrn_reflns_Laue_measured_fraction_full 1.000
_diffrn_reflns_Laue_measured_fraction_max 0.986
_diffrn_reflns_limit_h_max 16
_diffrn_reflns_limit_h_min -16
_diffrn_reflns_limit_k_max 17
_diffrn_reflns_limit_k_min -17
_diffrn_reflns_limit_l_max 17
_diffrn_reflns_limit_l_min -17
_diffrn_reflns_number 25943
_diffrn_reflns_point_group_measured_fraction_full 1.000
_diffrn_reflns_point_group_measured_fraction_max 0.986
_diffrn_reflns_theta_full 25.242
_diffrn_reflns_theta_max 33.080
_diffrn_reflns_theta_min 1.782
_exptl_absorpt_coefficient_mu 0.991
_exptl_absorpt_correction_T_max 0.4351
_exptl_absorpt_correction_T_min 0.3127
_exptl_absorpt_correction_type multi-scan
_exptl_absorpt_process_details SADABS
_exptl_crystal_colour colorless
_exptl_crystal_density_diffrn 1.097
_exptl_crystal_description block
_exptl_crystal_F_000 480
_exptl_crystal_size_max 0.650
_exptl_crystal_size_mid 0.362
_exptl_crystal_size_min 0.128
_refine_diff_density_max 2.140
_refine_diff_density_min -2.261
_refine_diff_density_rms 0.145
_refine_ls_extinction_method none
_refine_ls_goodness_of_fit_ref 1.148
_refine_ls_hydrogen_treatment undef
_refine_ls_matrix_type full
_refine_ls_number_parameters 29
_refine_ls_number_reflns 625
_refine_ls_number_restraints 1
_refine_ls_restrained_S_all 1.189
_refine_ls_R_factor_all 0.0533
_refine_ls_R_factor_gt 0.0533
_refine_ls_shift/su_max 0.000
_refine_ls_shift/su_mean 0.000
_refine_ls_structure_factor_coef Fsqd
_refine_ls_weighting_details 'w=1/[\s^2^(Fo^2^)+(0.1315P)^2^] where P=(Fo^2^+2Fc^2^)/3'
_refine_ls_weighting_scheme calc
_refine_ls_wR_factor_gt 0.1469
_refine_ls_wR_factor_ref 0.1469
_reflns_Friedel_coverage 0.000
_reflns_number_gt 625
_reflns_number_total 625
_reflns_threshold_expression 'I > 2\s(I)'
_cod_data_source_file c9cc07612c2.cif
_cod_data_source_block pm3m_CCDC2
_cod_depositor_comments 'Adding full bibliography for 7125915--7125930.cif.'
_cod_original_cell_volume 1491.8(2)
_cod_database_code 7125921
_shelx_shelxl_version_number 2014/7
_shelx_space_group_comment
;
The symmetry employed for this shelxl refinement is uniquely defined
by the following loop, which should always be used as a source of
symmetry information in preference to the above space-group names.
They are only intended as comments.
;

loop_
_space_group_symop_operation_xyz
'x, y, z'
'-x, -y, z'
'-x, y, -z'
'x, -y, -z'
'z, x, y'
'z, -x, -y'
'-z, -x, y'
'-z, x, -y'
'y, z, x'
'-y, z, -x'
'y, -z, -x'
'-y, -z, x'
'y, x, -z'
'-y, -x, -z'
'y, -x, z'
'-y, x, z'
'x, z, -y'
'-x, z, y'
'-x, -z, -y'
'x, -z, y'
'z, y, -x'
'z, -y, x'
'-z, y, x'
'-z, -y, -x'
'-x, -y, -z'
'x, y, -z'
'x, -y, z'
'-x, y, z'
'-z, -x, -y'
'-z, x, y'
'z, x, -y'
'z, -x, y'
'-y, -z, -x'
'y, -z, x'
'-y, z, x'
'y, z, -x'
'-y, -x, z'
'y, x, z'
'-y, x, -z'
'y, -x, -z'
'-x, -z, y'
'x, -z, -y'
'x, z, y'
'-x, z, -y'
'-z, -y, x'
'-z, y, -x'
'z, -y, -x'
'z, y, x'

loop_
_atom_site_label
_atom_site_type_symbol
_atom_site_fract_x
_atom_site_fract_y
_atom_site_fract_z
_atom_site_U_iso_or_equiv
_atom_site_adp_type
_atom_site_occupancy
_atom_site_site_symmetry_order
_atom_site_calc_flag
_atom_site_refinement_flags_posn
_atom_site_refinement_flags_adp
_atom_site_refinement_flags_occupancy
La1 La 0.0000 0.0000 0.0000 0.0210(2) Uani 1 48 d S T P
N2 N 0.0000 0.0000 0.5000 0.199(18) Uani 1 16 d S T P
C2 C 0.0000 0.108(3) 0.4161(11) 0.181(14) Uani 0.5 2 d S T P
N3 N 0.5000 0.5000 0.5000 0.034(2) Uani 1 48 d S T P
C3 C 0.0000 0.230(2) 0.5000 0.157(5) Uani 1 4 d S T P
C4 C 0.4066(14) 0.4066(14) 0.5000 0.078(5) Uani 0.3332 4 d DS T P
C5 C 0.3001(11) 0.5000 0.5000 0.078(5) Uani 0.6664 8 d DS T P
S1 S 0.26339(16) 0.26339(16) 0.26339(16) 0.1061(16) Uani 0.875 6 d S T P
C1 C 0.1848(5) 0.1848(5) 0.1848(5) 0.070(3) Uani 0.875 6 d S T P
N1 N 0.1274(5) 0.1274(5) 0.1274(5) 0.089(4) Uani 0.875 6 d S T P

loop_
_atom_site_aniso_label
_atom_site_aniso_U_11
_atom_site_aniso_U_22
_atom_site_aniso_U_33
_atom_site_aniso_U_23
_atom_site_aniso_U_13
_atom_site_aniso_U_12
La1 0.0210(2) 0.0210(2) 0.0210(2) 0.000 0.000 0.000
N2 0.28(3) 0.28(3) 0.038(9) 0.000 0.000 0.000
C2 0.19(3) 0.29(3) 0.064(9) 0.079(16) 0.000 0.000
N3 0.034(2) 0.034(2) 0.034(2) 0.000 0.000 0.000
C3 0.168(17) 0.168(18) 0.135(14) 0.000 0.000 0.000
C4 0.095(8) 0.095(8) 0.043(7) 0.000 0.000 -0.023(15)
C5 0.095(8) 0.095(8) 0.043(7) 0.000 0.000 -0.023(15)
S1 0.1061(16) 0.1061(16) 0.1061(16) -0.0365(11) -0.0365(11) -0.0365(11)
C1 0.070(3) 0.070(3) 0.070(3) -0.018(2) -0.018(2) -0.018(2)
N1 0.089(4) 0.089(4) 0.089(4) -0.027(3) -0.027(3) -0.027(3)

loop_
_atom_type_symbol
_atom_type_description
_atom_type_scat_dispersion_real
_atom_type_scat_dispersion_imag
_atom_type_scat_source
C C 0.0033 0.0016 'International Tables Vol C Tables 4.2.6.8 and 6.1.1.4'
H H 0.0000 0.0000 'International Tables Vol C Tables 4.2.6.8 and 6.1.1.4'
N N 0.0061 0.0033 'International Tables Vol C Tables 4.2.6.8 and 6.1.1.4'
O O 0.0106 0.0060 'International Tables Vol C Tables 4.2.6.8 and 6.1.1.4'
S S 0.1246 0.1234 'International Tables Vol C Tables 4.2.6.8 and 6.1.1.4'
La La -0.2871 2.4523 'International Tables Vol C Tables 4.2.6.8 and 6.1.1.4'

loop_
_geom_angle_atom_site_label_1
_geom_angle_atom_site_label_2
_geom_angle_atom_site_label_3
_geom_angle
_geom_angle_site_symmetry_1
_geom_angle_site_symmetry_3
N1 La1 N1 109.471(1) 25 28
N1 La1 N1 70.529(1) 25 4
N1 La1 N1 180.0(2) 28 4
N1 La1 N1 109.5 25 27
N1 La1 N1 109.5 28 27
N1 La1 N1 70.5 4 27
N1 La1 N1 70.5 25 3
N1 La1 N1 70.5 28 3
N1 La1 N1 109.5 4 3
N1 La1 N1 180.0(2) 27 3
N1 La1 N1 70.5 25 2
N1 La1 N1 70.5 28 2
N1 La1 N1 109.5 4 2
N1 La1 N1 70.5 27 2
N1 La1 N1 109.5 3 2
N1 La1 N1 109.5 25 26
N1 La1 N1 109.5 28 26
N1 La1 N1 70.5 4 26
N1 La1 N1 109.5 27 26
N1 La1 N1 70.5 3 26
N1 La1 N1 180.0(4) 2 26
N1 La1 N1 180.0(6) 25 .
N1 La1 N1 70.529(1) 28 .
N1 La1 N1 109.5 4 .
N1 La1 N1 70.5 27 .
N1 La1 N1 109.5 3 .
N1 La1 N1 109.5 2 .
N1 La1 N1 70.5 26 .
C2 N2 C2 180.0(7) 37 13_556
C2 N2 C2 112.0(9) 37 26_556
C2 N2 C2 68.0(9) 13_556 26_556
C2 N2 C2 68.0(9) 37 2
C2 N2 C2 112.0(9) 13_556 2
C2 N2 C2 180.0 26_556 2
C2 N2 C2 104.5(17) 37 38
C2 N2 C2 75.5(17) 13_556 38
C2 N2 C2 112.0(9) 26_556 38
C2 N2 C2 68.0(9) 2 38
C2 N2 C2 112.0(9) 37 25_556
C2 N2 C2 68.0(9) 13_556 25_556
C2 N2 C2 104.5(17) 26_556 25_556
C2 N2 C2 75.5(17) 2 25_556
C2 N2 C2 112.0(9) 38 25_556
C2 N2 C2 75.5(17) 37 14_556
C2 N2 C2 104.5(17) 13_556 14_556
C2 N2 C2 68.0(9) 26_556 14_556
C2 N2 C2 112.0(9) 2 14_556
C2 N2 C2 180.0 38 14_556
C2 N2 C2 68.0(9) 25_556 14_556
C2 N2 C2 68.0(9) 37 .
C2 N2 C2 112.0(9) 13_556 .
C2 N2 C2 75.5(17) 26_556 .
C2 N2 C2 104.5(17) 2 .
C2 N2 C2 68.0(9) 38 .
C2 N2 C2 180.0 25_556 .
C2 N2 C2 112.0(9) 14_556 .
N2 C2 C2 56.0(4) . 37
N2 C2 C2 56.0(4) . 38
C2 C2 C2 90.000(1) 37 38
N2 C2 C3 107.7(10) . .
C2 C2 C3 125.7(3) 37 .
C2 C2 C3 125.7(3) 38 .
N2 C2 C2 52.2(9) . 26_556
C2 C2 C2 89.999(1) 37 26_556
C2 C2 C2 89.999(1) 38 26_556
C3 C2 C2 55.5(6) . 26_556
C4 N3 C4 120.0 . 33_666
C4 N3 C4 180.0 . 25_666
C4 N3 C4 60.000(1) 33_666 25_666
C4 N3 C4 60.000(1) . 9
C4 N3 C4 180.0 33_666 9
C4 N3 C4 120.0 25_666 9
C4 N3 C4 120.000(1) . 29_666
C4 N3 C4 60.0 33_666 29_666
C4 N3 C4 60.0 25_666 29_666
C4 N3 C4 120.0 9 29_666
C4 N3 C4 60.000(1) . 5
C4 N3 C4 120.000(1) 33_666 5
C4 N3 C4 120.000(1) 25_666 5
C4 N3 C4 60.000(1) 9 5
C4 N3 C4 180.0 29_666 5
C4 N3 C4 120.0 . 35_655
C4 N3 C4 90.000(2) 33_666 35_655
C4 N3 C4 60.000(1) 25_666 35_655
C4 N3 C4 90.000(1) 9 35_655
C4 N3 C4 120.000(1) 29_666 35_655
C4 N3 C4 60.000(1) 5 35_655
C4 N3 C4 120.000(1) . 7_665
C4 N3 C4 120.000(1) 33_666 7_665
C4 N3 C4 60.0 25_666 7_665
C4 N3 C4 60.0 9 7_665
C4 N3 C4 90.000(3) 29_666 7_665
C4 N3 C4 90.000(1) 5 7_665
C4 N3 C4 60.0 35_655 7_665
C4 N3 C4 60.0 . 31_556
C4 N3 C4 60.0 33_666 31_556
C4 N3 C4 120.000(1) 25_666 31_556
C4 N3 C4 120.000(1) 9 31_556
C4 N3 C4 90.000(1) 29_666 31_556
C4 N3 C4 90.000(3) 5 31_556
C4 N3 C4 120.000(1) 35_655 31_556
C4 N3 C4 180.0 7_665 31_556
C4 N3 C4 90.000(2) . 27_565
C4 N3 C4 120.000(1) 33_666 27_565
C4 N3 C4 90.0 25_666 27_565
C4 N3 C4 60.000(1) 9 27_565
C4 N3 C4 60.000(1) 29_666 27_565
C4 N3 C4 120.000(1) 5 27_565
C4 N3 C4 120.000(1) 35_655 27_565
C4 N3 C4 60.000(1) 7_665 27_565
C4 N3 C4 120.000(1) 31_556 27_565
C4 N3 C4 90.0 . 3_656
C4 N3 C4 60.0 33_666 3_656
C4 N3 C4 90.000(2) 25_666 3_656
C4 N3 C4 120.000(1) 9 3_656
C4 N3 C4 120.000(1) 29_666 3_656
C4 N3 C4 60.0 5 3_656
C4 N3 C4 60.0 35_655 3_656
C4 N3 C4 120.000(1) 7_665 3_656
C4 N3 C4 60.0 31_556 3_656
C4 N3 C4 180.0 27_565 3_656
C4 N3 C4 60.000(1) . 11_566
C4 N3 C4 90.000(1) 33_666 11_566
C4 N3 C4 120.0 25_666 11_566
C4 N3 C4 90.000(2) 9 11_566
C4 N3 C4 60.000(1) 29_666 11_566
C4 N3 C4 120.000(1) 5 11_566
C4 N3 C4 180.0 35_655 11_566
C4 N3 C4 120.000(1) 7_665 11_566
C4 N3 C4 60.000(1) 31_556 11_566
C4 N3 C4 60.000(1) 27_565 11_566
C4 N3 C4 120.000(1) 3_656 11_566
C2 C3 C2 69.0(13) 26_556 .
N3 C4 C4 60.000(3) . 11_566
N3 C4 C4 60.000(3) . 31_556
C4 C4 C4 60.000(1) 11_566 31_556
N3 C4 C4 60.000(3) . 9
C4 C4 C4 90.000(6) 11_566 9
C4 C4 C4 120.000(12) 31_556 9
N3 C4 C4 60.000(4) . 5
C4 C4 C4 120.000(12) 11_566 5
C4 C4 C4 90.000(9) 31_556 5
C4 C4 C4 60.000(1) 9 5
N3 C4 C5 93.8(8) . .
C4 C4 C5 62.2(5) 11_566 .
C4 C4 C5 122.1(4) 31_556 .
C4 C4 C5 62.2(5) 9 .
C4 C4 C5 122.1(4) 5 .
N3 C4 C5 93.8(8) . 5
C4 C4 C5 122.1(4) 11_566 5
C4 C4 C5 62.2(5) 31_556 5
C4 C4 C5 122.1(4) 9 5
C4 C4 C5 62.2(5) 5 5
C5 C4 C5 172.5(16) . 5
C4 C5 C4 55.6(10) 11_566 27_565
C4 C5 C4 82.5(16) 11_566 9
C4 C5 C4 55.6(10) 27_565 9
C4 C5 C4 55.6(10) 11_566 .
C4 C5 C4 82.5(16) 27_565 .
C4 C5 C4 55.6(10) 9 .
N1 C1 S1 180.0(12) . .
C1 N1 La1 180.0(10) . .

loop_
_geom_bond_atom_site_label_1
_geom_bond_atom_site_label_2
_geom_bond_distance
_geom_bond_site_symmetry_2
La1 N1 2.520(9) 25
La1 N1 2.520(9) 28
La1 N1 2.520(9) 4
La1 N1 2.520(9) 27
La1 N1 2.520(9) 3
La1 N1 2.520(9) 2
La1 N1 2.520(9) 26
La1 N1 2.521(9) .
N2 C2 1.57(2) 37
N2 C2 1.57(2) 13_556
N2 C2 1.57(2) 26_556
N2 C2 1.57(2) 2
N2 C2 1.57(2) 38
N2 C2 1.57(2) 25_556
N2 C2 1.57(2) 14_556
N2 C2 1.57(2) .
C2 C2 1.75(4) 37
C2 C2 1.75(4) 38
C2 C3 1.69(3) .
C2 C2 1.92(3) 26_556
N3 C4 1.51(2) .
N3 C4 1.51(2) 33_666
N3 C4 1.51(2) 25_666
N3 C4 1.51(2) 9
N3 C4 1.51(2) 29_666
N3 C4 1.51(2) 5
N3 C4 1.51(2) 35_655
N3 C4 1.51(2) 7_665
N3 C4 1.51(2) 31_556
N3 C4 1.51(2) 27_565
N3 C4 1.51(2) 3_656
N3 C4 1.51(2) 11_566
C3 C2 1.69(3) 26_556
C4 C4 1.51(2) 11_566
C4 C4 1.51(2) 31_556
C4 C4 1.51(2) 9
C4 C4 1.51(2) 5
C4 C5 1.618(9) .
C4 C5 1.618(9) 5
C5 C4 1.618(9) 11_566
C5 C4 1.618(9) 27_565
C5 C4 1.618(9) 9
S1 C1 1.555(10) .
C1 N1 1.137(12) .
